data_7110543
loop_
_publ_author_name
'Tsiperman, Evgeny'
'Regev, Tal'
'Becker, James Y.'
'Bernstein, Joel'
'Ellern, Arkady'
'Khodorkovsky, Vladimir'
'Shames, Alex'
'Shapiro, Lev'

_publ_section_title
;
 Synthesis of a novel rigid tetrathiafulvalene-\s-p-benzoquinone diad
 (TTF-\s-Q) with inherent structural configuration suitable for
 intramolecular charge-transfer
;
_journal_issue 12
_journal_name_full 'Chemical Communications'
_journal_page_first 1125
_journal_paper_doi 10.1039/a902277e
_journal_year 1999
_chemical_formula_sum 'C20 H16 O2 S8'
_chemical_formula_weight 544.81
_chemical_name_systematic
; 
 ? 
;
_space_group_IT_number 4
_symmetry_cell_setting monoclinic
_symmetry_space_group_name_Hall 'P 2yb'
_symmetry_space_group_name_H-M 'P 1 21 1'
_atom_sites_solution_hydrogens geom
_atom_sites_solution_primary direct
_atom_sites_solution_secondary difmap
_audit_creation_method SHELXL-97
_cell_angle_alpha 90.00
_cell_angle_beta 98.740(3)
_cell_angle_gamma 90.00
_cell_formula_units_Z 2
_cell_length_a 8.4863(13)
_cell_length_b 8.7703(14)
_cell_length_c 15.430(3)
_cell_measurement_temperature 298(2)
_cell_volume 1135.1(3)
_computing_cell_refinement 'Bruker SMART'
_computing_data_collection 'Bruker SMART'
_computing_data_reduction 'Bruker SHELXTL'
_computing_molecular_graphics 'Bruker SHELXTL'
_computing_publication_material 'Bruker SHELXTL'
_computing_structure_refinement 'Bruker SHELXTL'
_computing_structure_solution 'Bruker SHELXTL'
_diffrn_ambient_temperature 298(2)
_diffrn_measured_fraction_theta_full 0.920
_diffrn_measured_fraction_theta_max 0.920
_diffrn_measurement_device_type 'CCD area detector'
_diffrn_measurement_method 'phi and omega scans'
_diffrn_radiation_monochromator graphite
_diffrn_radiation_source 'fine-focus sealed tube'
_diffrn_radiation_type MoK\a
_diffrn_radiation_wavelength 0.71073
_diffrn_reflns_av_R_equivalents 0.0318
_diffrn_reflns_av_sigmaI/netI 0.0992
_diffrn_reflns_limit_h_max 7
_diffrn_reflns_limit_h_min -10
_diffrn_reflns_limit_k_max 11
_diffrn_reflns_limit_k_min -11
_diffrn_reflns_limit_l_max 18
_diffrn_reflns_limit_l_min -19
_diffrn_reflns_number 7221
_diffrn_reflns_theta_full 28.41
_diffrn_reflns_theta_max 28.41
_diffrn_reflns_theta_min 2.43
_exptl_absorpt_coefficient_mu 0.804
_exptl_absorpt_correction_T_max 1
_exptl_absorpt_correction_T_min 0.825
_exptl_absorpt_correction_type ' Bruker SADABS'
_exptl_absorpt_process_details 'Absorption correction given as Bruker SADABS'
_exptl_crystal_colour Green
_exptl_crystal_density_diffrn 1.594
_exptl_crystal_density_method 'not measured'
_exptl_crystal_description Needle
_exptl_crystal_F_000 560
_exptl_crystal_size_max 0.4
_exptl_crystal_size_mid 0.15
_exptl_crystal_size_min 0.15
_refine_diff_density_max 0.232
_refine_diff_density_min -0.230
_refine_diff_density_rms 0.048
_refine_ls_abs_structure_details 'Flack H D (1983), Acta Cryst. A39, 876-881'
_refine_ls_abs_structure_Flack -0.18(7)
_refine_ls_extinction_method none
_refine_ls_goodness_of_fit_ref 0.812
_refine_ls_hydrogen_treatment 'riding model'
_refine_ls_matrix_type full
_refine_ls_number_parameters 273
_refine_ls_number_reflns 4931
_refine_ls_number_restraints 1
_refine_ls_restrained_S_all 0.796
_refine_ls_R_factor_all 0.0864
_refine_ls_R_factor_gt 0.0404
_refine_ls_shift/su_max 0.001
_refine_ls_shift/su_mean 0.000
_refine_ls_structure_factor_coef Fsqd
_refine_ls_weighting_details 'calc w=1/[\s^2^(Fo^2^)+(0.0141P)^2^+0.0000P] where P=(Fo^2^+2Fc^2^)/3'
_refine_ls_weighting_scheme calc
_refine_ls_wR_factor_gt 0.0620
_refine_ls_wR_factor_ref 0.0697
_reflns_number_gt 2823
_reflns_number_total 4931
_reflns_threshold_expression >2sigma(I)
_cod_data_source_file 902277esup1.cif
_cod_data_source_block et18
_cod_depositor_comments
;
The following automatic conversions were performed:

'_symmetry_cell_setting' value 'Monoclinic' changed to 'monoclinic'
according to /home/saulius/struct/CIF-dictionaries/cif_core.dic
dictionary named 'cif_core.dic' version 2.4.2 from 2011-04-26.

Automatic conversion script
Id: cif_fix_values 1891 2012-01-12 08:04:46Z andrius 
;
_cod_original_cell_volume 1135.0(3)
_cod_original_sg_symbol_H-M 'P2(1)   '
_cod_database_code 7110543

loop_
_symmetry_equiv_pos_as_xyz
'x, y, z'
'-x, y+1/2, -z'

loop_
_atom_site_label
_atom_site_type_symbol
_atom_site_fract_x
_atom_site_fract_y
_atom_site_fract_z
_atom_site_U_iso_or_equiv
_atom_site_adp_type
_atom_site_occupancy
_atom_site_symmetry_multiplicity
_atom_site_calc_flag
_atom_site_refinement_flags
S1 S 0.71187(12) 0.39672(12) 0.90200(7) 0.0544(3) Uani 1 1 d .
S2 S 0.58366(12) 0.17528(13) 1.02572(7) 0.0610(3) Uani 1 1 d .
S3 S 0.26230(13) 0.15617(12) 0.88082(7) 0.0616(3) Uani 1 1 d .
S4 S 0.41456(12) 0.38416(13) 0.77416(7) 0.0630(3) Uani 1 1 d .
S5 S 0.58458(12) 0.60482(12) 0.64252(7) 0.0529(3) Uani 1 1 d .
S6 S 0.87473(12) 0.61284(12) 0.77511(7) 0.0534(3) Uani 1 1 d .
S7 S 0.75173(12) 0.76544(12) 0.50803(7) 0.0570(3) Uani 1 1 d .
S8 S 1.06341(12) 0.77418(13) 0.65197(7) 0.0574(3) Uani 1 1 d .
C1 C 0.6102(4) 0.4516(5) 0.7983(3) 0.0454(10) Uani 1 1 d .
C2 C 0.5599(4) 0.2772(4) 0.9280(2) 0.0446(10) Uani 1 1 d .
C3 C 0.7825(4) 0.2135(5) 1.0741(3) 0.0774(14) Uani 1 1 d .
H3A H 0.8546 0.1669 1.0398 0.116 Uiso 1 1 calc R
H3B H 0.8007 0.1727 1.1325 0.116 Uiso 1 1 calc R
H3C H 0.7998 0.3217 1.0763 0.116 Uiso 1 1 calc R
C4 C 0.4258(4) 0.2718(4) 0.8702(2) 0.0471(10) Uani 1 1 d .
C5 C 0.1457(5) 0.2738(6) 0.9379(4) 0.110(2) Uani 1 1 d .
H5A H 0.2081 0.3068 0.9918 0.165 Uiso 1 1 calc R
H5B H 0.0547 0.2178 0.9505 0.165 Uiso 1 1 calc R
H5C H 0.1107 0.3611 0.9026 0.165 Uiso 1 1 calc R
C6 C 0.6802(4) 0.5397(4) 0.7451(2) 0.0466(10) Uani 1 1 d .
C7 C 0.8909(4) 0.6811(4) 0.6699(3) 0.0454(10) Uani 1 1 d .
C8 C 0.9812(4) 0.9594(4) 0.6136(3) 0.0493(11) Uani 1 1 d .
H8 H 1.0654 1.0107 0.5876 0.059 Uiso 1 1 calc R
C9 C 0.9438(5) 1.0649(4) 0.6883(3) 0.0515(11) Uani 1 1 d .
H9 H 1.0310 1.0636 0.7378 0.062 Uiso 1 1 calc R
C10 C 0.9173(5) 1.2260(5) 0.6504(3) 0.0721(14) Uani 1 1 d .
H10A H 1.0127 1.2608 0.6289 0.087 Uiso 1 1 calc R
H10B H 0.8950 1.2957 0.6958 0.087 Uiso 1 1 calc R
C11 C 0.7753(6) 1.2242(5) 0.5745(3) 0.0767(14) Uani 1 1 d .
H11A H 0.6947 1.2963 0.5865 0.092 Uiso 1 1 calc R
H11B H 0.8114 1.2540 0.5202 0.092 Uiso 1 1 calc R
C12 C 0.7886(5) 1.0165(4) 0.7167(2) 0.0430(10) Uani 1 1 d .
C13 C 0.7735(5) 0.9834(4) 0.8095(3) 0.0465(10) Uani 1 1 d .
C14 C 0.6136(6) 0.9353(5) 0.8236(3) 0.0645(13) Uani 1 1 d .
H14 H 0.5984 0.9069 0.8798 0.077 Uiso 1 1 calc R
C15 C 0.4896(5) 0.9303(5) 0.7596(3) 0.0671(14) Uani 1 1 d .
H15 H 0.3918 0.8964 0.7723 0.081 Uiso 1 1 calc R
C16 C 0.5023(5) 0.9766(5) 0.6698(3) 0.0514(11) Uani 1 1 d .
C17 C 0.6648(4) 1.0162(4) 0.6529(2) 0.0446(10) Uani 1 1 d .
C18 C 0.7044(5) 1.0640(4) 0.5653(3) 0.0545(11) Uani 1 1 d .
H18 H 0.6089 1.0621 0.5207 0.065 Uiso 1 1 calc R
C19 C 0.8319(4) 0.9555(4) 0.5402(2) 0.0499(11) Uani 1 1 d .
H19 H 0.8665 0.9993 0.4878 0.060 Uiso 1 1 calc R
C20 C 0.7584(5) 0.6772(4) 0.6092(2) 0.0456(10) Uani 1 1 d .
O1 O 0.8817(4) 0.9949(3) 0.86900(18) 0.0730(9) Uani 1 1 d .
O2 O 0.3887(3) 0.9776(4) 0.6114(2) 0.0783(9) Uani 1 1 d .

loop_
_atom_site_aniso_label
_atom_site_aniso_U_11
_atom_site_aniso_U_22
_atom_site_aniso_U_33
_atom_site_aniso_U_23
_atom_site_aniso_U_13
_atom_site_aniso_U_12
S1 0.0399(6) 0.0707(8) 0.0508(7) 0.0103(6) 0.0004(5) -0.0117(6)
S2 0.0564(7) 0.0748(8) 0.0522(8) 0.0126(6) 0.0101(5) -0.0050(6)
S3 0.0507(7) 0.0654(8) 0.0702(8) -0.0063(6) 0.0138(6) -0.0194(6)
S4 0.0457(7) 0.0852(9) 0.0547(8) 0.0127(7) -0.0041(5) -0.0171(6)
S5 0.0496(7) 0.0551(7) 0.0504(7) 0.0056(6) -0.0039(5) -0.0098(6)
S6 0.0477(7) 0.0561(7) 0.0528(7) 0.0073(6) -0.0038(5) -0.0115(6)
S7 0.0732(8) 0.0570(7) 0.0409(7) -0.0048(6) 0.0091(6) -0.0096(6)
S8 0.0459(7) 0.0602(7) 0.0682(8) 0.0028(6) 0.0155(5) -0.0042(6)
C1 0.036(2) 0.050(3) 0.047(3) -0.002(2) -0.0012(19) -0.003(2)
C2 0.039(2) 0.049(2) 0.047(3) 0.000(2) 0.0083(19) -0.002(2)
C3 0.064(3) 0.095(4) 0.067(3) 0.021(3) -0.006(2) 0.004(3)
C4 0.041(2) 0.051(3) 0.049(3) 0.004(2) 0.007(2) -0.008(2)
C5 0.061(3) 0.097(4) 0.186(6) -0.038(4) 0.061(4) -0.015(3)
C6 0.044(3) 0.041(2) 0.052(3) 0.000(2) -0.001(2) -0.0067(19)
C7 0.045(2) 0.038(2) 0.054(3) -0.002(2) 0.009(2) -0.0008(19)
C8 0.044(3) 0.047(2) 0.062(3) 0.000(2) 0.023(2) -0.008(2)
C9 0.048(3) 0.059(3) 0.047(3) -0.006(2) 0.006(2) -0.012(2)
C10 0.076(3) 0.056(3) 0.091(4) -0.011(3) 0.036(3) -0.016(3)
C11 0.114(4) 0.046(3) 0.075(4) 0.013(3) 0.030(3) 0.005(3)
C12 0.053(3) 0.038(2) 0.040(2) -0.0035(19) 0.013(2) -0.004(2)
C13 0.053(3) 0.042(2) 0.045(3) -0.008(2) 0.010(2) -0.004(2)
C14 0.079(4) 0.069(3) 0.052(3) -0.012(3) 0.031(3) -0.009(3)
C15 0.063(3) 0.071(3) 0.075(4) -0.012(3) 0.035(3) -0.013(3)
C16 0.041(3) 0.045(3) 0.066(3) -0.003(2) 0.001(2) 0.007(2)
C17 0.045(3) 0.045(2) 0.044(3) 0.001(2) 0.008(2) -0.002(2)
C18 0.060(3) 0.061(3) 0.040(3) 0.005(2) 0.001(2) 0.004(2)
C19 0.068(3) 0.043(2) 0.041(3) 0.004(2) 0.015(2) -0.007(2)
C20 0.054(3) 0.036(2) 0.047(3) -0.001(2) 0.009(2) -0.001(2)
O1 0.087(2) 0.087(2) 0.042(2) -0.0046(18) 0.0042(17) -0.016(2)
O2 0.050(2) 0.074(2) 0.104(3) -0.002(2) -0.0076(17) 0.0071(18)

loop_
_atom_type_symbol
_atom_type_description
_atom_type_scat_dispersion_real
_atom_type_scat_dispersion_imag
_atom_type_scat_source
C C 0.0033 0.0016 'International Tables Vol C Tables 4.2.6.8 and 6.1.1.4'
H H 0.0000 0.0000 'International Tables Vol C Tables 4.2.6.8 and 6.1.1.4'
O O 0.0106 0.0060 'International Tables Vol C Tables 4.2.6.8 and 6.1.1.4'
S S 0.1246 0.1234 'International Tables Vol C Tables 4.2.6.8 and 6.1.1.4'

loop_
_geom_angle_atom_site_label_1
_geom_angle_atom_site_label_2
_geom_angle_atom_site_label_3
_geom_angle
C2 S1 C1 95.48(19)
C2 S2 C3 104.26(19)
C4 S3 C5 102.8(2)
C1 S4 C4 94.68(18)
C20 S5 C6 95.02(19)
C7 S6 C6 94.72(19)
C20 S7 C19 101.58(17)
C7 S8 C8 100.34(17)
C6 C1 S4 124.2(3)
C6 C1 S1 121.0(3)
S4 C1 S1 114.7(2)
C4 C2 S2 122.4(3)
C4 C2 S1 116.7(3)
S2 C2 S1 120.9(2)
C2 C4 S3 124.5(3)
C2 C4 S4 118.1(3)
S3 C4 S4 117.4(2)
C1 C6 S5 123.7(3)
C1 C6 S6 122.4(3)
S5 C6 S6 113.7(2)
C20 C7 S8 122.4(3)
C20 C7 S6 117.3(3)
S8 C7 S6 119.6(2)
C9 C8 C19 108.4(3)
C9 C8 S8 113.7(3)
C19 C8 S8 116.2(3)
C12 C9 C10 106.6(3)
C12 C9 C8 109.5(3)
C10 C9 C8 107.6(3)
C9 C10 C11 109.4(3)
C18 C11 C10 109.3(3)
C17 C12 C13 122.7(4)
C17 C12 C9 114.4(3)
C13 C12 C9 122.8(3)
O1 C13 C14 121.9(4)
O1 C13 C12 123.6(4)
C14 C13 C12 114.6(4)
C15 C14 C13 123.0(4)
C14 C15 C16 122.0(4)
O2 C16 C15 122.7(4)
O2 C16 C17 121.4(4)
C15 C16 C17 115.8(4)
C12 C17 C16 121.5(4)
C12 C17 C18 114.1(3)
C16 C17 C18 124.4(4)
C17 C18 C11 108.1(3)
C17 C18 C19 108.4(3)
C11 C18 C19 108.1(3)
C18 C19 C8 109.2(3)
C18 C19 S7 112.6(3)
C8 C19 S7 116.1(3)
C7 C20 S7 121.5(3)
C7 C20 S5 117.1(3)
S7 C20 S5 120.7(2)

loop_
_geom_bond_atom_site_label_1
_geom_bond_atom_site_label_2
_geom_bond_distance
S1 C2 1.755(4)
S1 C1 1.765(4)
S2 C2 1.737(4)
S2 C3 1.770(4)
S3 C4 1.746(4)
S3 C5 1.756(4)
S4 C1 1.749(4)
S4 C4 1.770(4)
S5 C20 1.753(4)
S5 C6 1.760(4)
S6 C7 1.756(4)
S6 C6 1.767(4)
S7 C20 1.736(4)
S7 C19 1.840(4)
S8 C7 1.735(4)
S8 C8 1.830(4)
C1 C6 1.331(4)
C2 C4 1.336(4)
C7 C20 1.349(5)
C8 C9 1.548(5)
C8 C19 1.566(5)
C9 C12 1.511(5)
C9 C10 1.533(5)
C10 C11 1.547(6)
C11 C18 1.527(5)
C12 C17 1.325(5)
C12 C13 1.486(5)
C13 O1 1.200(4)
C13 C14 1.468(5)
C14 C15 1.330(6)
C15 C16 1.462(6)
C16 O2 1.216(4)
C16 C17 1.484(5)
C17 C18 1.502(5)
C18 C19 1.533(5)
